data_7151902
loop_
_publ_author_name
'Zhang, Mei'
'Zhang, Yangming'
'Lu, Wei'
'Nan, Fa-Jun'

_publ_section_title
;
 Synthesis and revision of stereochemistry of rubescensin S
;
_journal_issue 12
_journal_name_full 'Organic &amp; Biomolecular Chemistry'
_journal_page_first 4436
_journal_paper_doi 10.1039/c1ob05611e
_journal_volume 9
_journal_year 2011
_chemical_absolute_configuration ad
_chemical_formula_sum 'C20 H28 O7'
_chemical_formula_weight 380.42
_chemical_name_systematic
;
?
;
_space_group_IT_number 4
_symmetry_cell_setting monoclinic
_symmetry_space_group_name_Hall 'P 2yb'
_symmetry_space_group_name_H-M 'P 1 21 1'
_atom_sites_solution_hydrogens geom
_atom_sites_solution_primary direct
_atom_sites_solution_secondary difmap
_audit_creation_method SHELXL-97
_cell_angle_alpha 90.00
_cell_angle_beta 99.955(2)
_cell_angle_gamma 90.00
_cell_formula_units_Z 2
_cell_length_a 10.3751(10)
_cell_length_b 7.7786(7)
_cell_length_c 11.4085(11)
_cell_measurement_reflns_used 3063
_cell_measurement_temperature 293(2)
_cell_measurement_theta_max 56.054
_cell_measurement_theta_min 5.834
_cell_volume 906.85(15)
_computing_cell_refinement 'Bruker SMART'
_computing_data_collection 'Bruker SMART'
_computing_data_reduction 'Bruker SHELXTL'
_computing_molecular_graphics 'Bruker SHELXTL'
_computing_publication_material 'Bruker SHELXTL'
_computing_structure_refinement 'SHELXL-97 (Sheldrick, 1997)'
_computing_structure_solution 'SHELXS-97 (Sheldrick, 1990)'
_diffrn_ambient_temperature 293(2)
_diffrn_measured_fraction_theta_full 0.995
_diffrn_measured_fraction_theta_max 0.995
_diffrn_measurement_device_type 'CCD area detector'
_diffrn_measurement_method 'phi and omega scans'
_diffrn_radiation_monochromator graphite
_diffrn_radiation_source 'fine-focus sealed tube'
_diffrn_radiation_type MoK\a
_diffrn_radiation_wavelength 0.71073
_diffrn_reflns_av_R_equivalents 0.0247
_diffrn_reflns_av_sigmaI/netI 0.0345
_diffrn_reflns_limit_h_max 12
_diffrn_reflns_limit_h_min -12
_diffrn_reflns_limit_k_max 8
_diffrn_reflns_limit_k_min -9
_diffrn_reflns_limit_l_max 13
_diffrn_reflns_limit_l_min -14
_diffrn_reflns_number 4941
_diffrn_reflns_theta_full 25.99
_diffrn_reflns_theta_max 25.99
_diffrn_reflns_theta_min 1.81
_exptl_absorpt_coefficient_mu 0.105
_exptl_absorpt_correction_T_max 1.0000
_exptl_absorpt_correction_T_min 0.4578
_exptl_absorpt_correction_type empirical
_exptl_absorpt_process_details sadabs
_exptl_crystal_colour colorless
_exptl_crystal_density_diffrn 1.393
_exptl_crystal_density_method 'not measured'
_exptl_crystal_description prismatic
_exptl_crystal_F_000 408
_exptl_crystal_size_max 0.358
_exptl_crystal_size_mid 0.269
_exptl_crystal_size_min 0.078
_refine_diff_density_max 0.196
_refine_diff_density_min -0.225
_refine_diff_density_rms 0.049
_refine_ls_abs_structure_details 'Flack H D (1983), Acta Cryst. A39, 876-881'
_refine_ls_abs_structure_Flack 0.7(9)
_refine_ls_extinction_expression Fc^*^=kFc[1+0.001xFc^2^\l^3^/sin(2\q)]^-1/4^
_refine_ls_extinction_method SHELXL
_refine_ls_goodness_of_fit_ref 1.067
_refine_ls_hydrogen_treatment constr
_refine_ls_matrix_type full
_refine_ls_number_parameters 251
_refine_ls_number_reflns 3069
_refine_ls_number_restraints 1
_refine_ls_restrained_S_all 1.067
_refine_ls_R_factor_all 0.0375
_refine_ls_R_factor_gt 0.0365
_refine_ls_shift/su_max 0.005
_refine_ls_shift/su_mean 0.000
_refine_ls_structure_factor_coef Fsqd
_refine_ls_weighting_details 'calc w=1/[\s^2^(Fo^2^)+(0.0485P)^2^+0.1634P] where P=(Fo^2^+2Fc^2^)/3'
_refine_ls_weighting_scheme calc
_refine_ls_wR_factor_gt 0.0918
_refine_ls_wR_factor_ref 0.0927
_reflns_number_gt 2975
_reflns_number_total 3069
_reflns_threshold_expression >2sigma(I)
_cod_data_source_file c1ob05611e.txt
_cod_data_source_block cd201649
_cod_depositor_comments
;
The following automatic conversions were performed:
'_symmetry_cell_setting' value 'Monoclinic' changed to 'monoclinic'
according to '/home/saulius/struct/CIF-dictionaries/cif_core.dic'
dictionary named 'cif_core.dic' version 2.4.1 from 2010-06-29.

Automatic conversion script
Id: cif_fix_enum 1555 2011-01-17 13:19:09Z saulius 
;
_cod_original_sg_symbol_H-M P2(1)
_cod_database_code 7151902

loop_
_symmetry_equiv_pos_as_xyz
'x, y, z'
'-x, y+1/2, -z'

loop_
_atom_site_label
_atom_site_type_symbol
_atom_site_fract_x
_atom_site_fract_y
_atom_site_fract_z
_atom_site_U_iso_or_equiv
_atom_site_adp_type
_atom_site_occupancy
_atom_site_symmetry_multiplicity
_atom_site_calc_flag
_atom_site_refinement_flags
_atom_site_disorder_assembly
_atom_site_disorder_group
O1 O -0.14721(14) 0.60547(19) 0.13034(12) 0.0376(3) Uani 1 1 d . . .
H1 H -0.1392 0.5924 0.0606 0.056 Uiso 1 1 calc R . .
O2 O 0.05440(11) 0.13783(18) 0.09038(10) 0.0295(3) Uani 1 1 d . . .
O3 O 0.16655(13) -0.07209(19) 0.19901(12) 0.0354(3) Uani 1 1 d . . .
H3 H 0.2413 -0.0401 0.2252 0.053 Uiso 1 1 calc R . .
O4 O 0.00245(13) -0.03227(18) 0.37284(11) 0.0351(3) Uani 1 1 d . . .
O5 O 0.16222(15) 0.0712(2) 0.51108(12) 0.0472(4) Uani 1 1 d . . .
O6 O 0.35824(13) 0.1257(2) 0.31500(14) 0.0456(4) Uani 1 1 d . . .
H6 H 0.3702 0.0799 0.3807 0.068 Uiso 1 1 calc R . .
O7 O 0.52431(19) 0.4362(3) 0.4944(2) 0.0880(8) Uani 1 1 d . . .
C1 C -0.19557(18) 0.4503(3) 0.17395(16) 0.0310(4) Uani 1 1 d . . .
H1A H -0.2186 0.4766 0.2518 0.037 Uiso 1 1 calc R . .
C2 C -0.32102(19) 0.3929(3) 0.09274(19) 0.0384(5) Uani 1 1 d . . .
H2A H -0.3853 0.4844 0.0876 0.046 Uiso 1 1 calc R . .
H2B H -0.3024 0.3730 0.0134 0.046 Uiso 1 1 calc R . .
C3 C -0.37823(18) 0.2307(3) 0.1364(2) 0.0391(5) Uani 1 1 d . . .
H3A H -0.4578 0.2016 0.0820 0.047 Uiso 1 1 calc R . .
H3B H -0.4016 0.2531 0.2137 0.047 Uiso 1 1 calc R . .
C4 C -0.28439(17) 0.0748(3) 0.14708(16) 0.0314(4) Uani 1 1 d . . .
C5 C -0.15344(16) 0.1340(2) 0.22526(15) 0.0263(4) Uani 1 1 d . . .
H5 H -0.1754 0.1532 0.3044 0.032 Uiso 1 1 calc R . .
C6 C -0.04460(17) -0.0049(3) 0.24477(16) 0.0284(4) Uani 1 1 d . . .
H6A H -0.0742 -0.1126 0.2043 0.034 Uiso 1 1 calc R . .
C7 C 0.07948(17) 0.0630(2) 0.20503(15) 0.0262(4) Uani 1 1 d . . .
C8 C 0.12488(17) 0.1913(2) 0.30790(14) 0.0256(4) Uani 1 1 d . . .
C9 C 0.02025(17) 0.3427(2) 0.30069(15) 0.0260(4) Uani 1 1 d . . .
H9 H -0.0193 0.3332 0.3725 0.031 Uiso 1 1 calc R . .
C10 C -0.09129(17) 0.3066(2) 0.19353(15) 0.0252(4) Uani 1 1 d . . .
C11 C 0.08650(19) 0.5205(3) 0.30634(18) 0.0351(5) Uani 1 1 d . . .
H11A H 0.1216 0.5402 0.2340 0.042 Uiso 1 1 calc R . .
H11B H 0.0224 0.6094 0.3125 0.042 Uiso 1 1 calc R . .
C12 C 0.1969(2) 0.5297(3) 0.4140(2) 0.0464(6) Uani 1 1 d . . .
H12A H 0.1595 0.5204 0.4859 0.056 Uiso 1 1 calc R . .
H12B H 0.2389 0.6412 0.4148 0.056 Uiso 1 1 calc R . .
C13 C 0.3026(2) 0.3874(3) 0.41545(17) 0.0377(5) Uani 1 1 d . . .
H13 H 0.3075 0.3231 0.4900 0.045 Uiso 1 1 calc R . .
C14 C 0.26451(17) 0.2604(3) 0.31239(15) 0.0303(4) Uani 1 1 d . . .
H14 H 0.2646 0.3248 0.2386 0.036 Uiso 1 1 calc R . .
C15 C 0.4362(2) 0.4640(3) 0.41338(19) 0.0449(5) Uani 1 1 d . . .
C16 C 0.10479(18) 0.0740(3) 0.41068(16) 0.0313(4) Uani 1 1 d . . .
C17 C 0.4561(3) 0.5780(4) 0.3129(2) 0.0640(7) Uani 1 1 d . . .
H17A H 0.4431 0.6956 0.3336 0.096 Uiso 1 1 calc R . .
H17B H 0.3946 0.5480 0.2430 0.096 Uiso 1 1 calc R . .
H17C H 0.5436 0.5637 0.2975 0.096 Uiso 1 1 calc R . .
C18 C -0.2700(2) 0.0072(3) 0.02314(18) 0.0402(5) Uani 1 1 d . . .
H18A H -0.3530 -0.0350 -0.0170 0.060 Uiso 1 1 calc R . .
H18B H -0.2070 -0.0843 0.0316 0.060 Uiso 1 1 calc R . .
H18C H -0.2412 0.0988 -0.0225 0.060 Uiso 1 1 calc R . .
C19 C -0.3438(2) -0.0698(3) 0.2130(2) 0.0444(5) Uani 1 1 d . . .
H19A H -0.3541 -0.0301 0.2905 0.067 Uiso 1 1 calc R . .
H19B H -0.2866 -0.1677 0.2210 0.067 Uiso 1 1 calc R . .
H19C H -0.4276 -0.1016 0.1686 0.067 Uiso 1 1 calc R . .
C20 C -0.02710(17) 0.2893(2) 0.08243(15) 0.0267(4) Uani 1 1 d . . .
H20A H -0.0945 0.2819 0.0121 0.032 Uiso 1 1 calc R . .
H20B H 0.0256 0.3904 0.0748 0.032 Uiso 1 1 calc R . .

loop_
_atom_site_aniso_label
_atom_site_aniso_U_11
_atom_site_aniso_U_22
_atom_site_aniso_U_33
_atom_site_aniso_U_23
_atom_site_aniso_U_13
_atom_site_aniso_U_12
O1 0.0511(8) 0.0243(8) 0.0388(7) 0.0044(6) 0.0120(6) 0.0045(7)
O2 0.0345(6) 0.0318(7) 0.0226(6) -0.0022(5) 0.0061(5) 0.0069(6)
O3 0.0317(6) 0.0316(8) 0.0411(7) -0.0054(6) 0.0014(6) 0.0086(6)
O4 0.0367(7) 0.0341(9) 0.0338(7) 0.0115(6) 0.0040(5) -0.0020(6)
O5 0.0516(9) 0.0594(11) 0.0280(7) 0.0117(7) -0.0008(6) -0.0032(8)
O6 0.0281(6) 0.0506(10) 0.0563(9) -0.0038(8) 0.0026(6) 0.0048(7)
O7 0.0568(11) 0.0964(19) 0.0948(14) 0.0080(14) -0.0323(11) -0.0275(12)
C1 0.0346(9) 0.0287(11) 0.0316(9) 0.0014(8) 0.0110(7) 0.0040(8)
C2 0.0325(9) 0.0408(13) 0.0410(10) 0.0051(9) 0.0037(8) 0.0126(9)
C3 0.0253(9) 0.0421(13) 0.0496(11) -0.0002(10) 0.0059(8) 0.0023(9)
C4 0.0238(8) 0.0335(11) 0.0365(9) 0.0009(8) 0.0040(7) -0.0011(8)
C5 0.0268(8) 0.0257(10) 0.0274(8) 0.0005(7) 0.0073(6) -0.0010(8)
C6 0.0300(8) 0.0240(10) 0.0300(8) 0.0025(7) 0.0022(7) 0.0008(8)
C7 0.0278(8) 0.0229(9) 0.0276(8) -0.0010(7) 0.0038(7) 0.0028(7)
C8 0.0266(8) 0.0288(10) 0.0212(8) 0.0002(7) 0.0036(7) 0.0014(7)
C9 0.0290(9) 0.0250(9) 0.0256(8) -0.0019(7) 0.0089(7) -0.0010(7)
C10 0.0273(8) 0.0232(10) 0.0260(8) 0.0007(7) 0.0068(7) 0.0009(7)
C11 0.0372(10) 0.0279(11) 0.0405(10) -0.0063(8) 0.0074(8) -0.0008(8)
C12 0.0411(11) 0.0515(15) 0.0476(12) -0.0246(11) 0.0107(9) -0.0091(10)
C13 0.0392(11) 0.0456(14) 0.0269(9) -0.0025(8) 0.0021(8) -0.0096(10)
C14 0.0269(8) 0.0360(11) 0.0275(8) 0.0000(8) 0.0029(7) -0.0021(8)
C15 0.0389(11) 0.0454(14) 0.0481(11) -0.0131(10) 0.0013(9) -0.0095(10)
C16 0.0326(9) 0.0330(11) 0.0287(9) 0.0039(8) 0.0067(7) 0.0049(8)
C17 0.0683(16) 0.0624(19) 0.0670(16) -0.0073(14) 0.0272(13) -0.0257(15)
C18 0.0344(10) 0.0450(13) 0.0388(10) -0.0058(9) -0.0005(8) -0.0025(9)
C19 0.0333(10) 0.0409(13) 0.0604(13) 0.0034(11) 0.0116(9) -0.0079(10)
C20 0.0293(8) 0.0248(10) 0.0262(8) 0.0021(7) 0.0051(7) 0.0017(7)

loop_
_atom_type_symbol
_atom_type_description
_atom_type_scat_dispersion_real
_atom_type_scat_dispersion_imag
_atom_type_scat_source
C C 0.0033 0.0016 'International Tables Vol C Tables 4.2.6.8 and 6.1.1.4'
H H 0.0000 0.0000 'International Tables Vol C Tables 4.2.6.8 and 6.1.1.4'
O O 0.0106 0.0060 'International Tables Vol C Tables 4.2.6.8 and 6.1.1.4'

loop_
_geom_angle_atom_site_label_1
_geom_angle_atom_site_label_2
_geom_angle_atom_site_label_3
_geom_angle
_geom_angle_site_symmetry_1
_geom_angle_site_symmetry_3
_geom_angle_publ_flag
C1 O1 H1 109.5 . . ?
C7 O2 C20 113.95(12) . . ?
C7 O3 H3 109.5 . . ?
C16 O4 C6 109.54(13) . . ?
C14 O6 H6 109.5 . . ?
O1 C1 C2 110.45(16) . . ?
O1 C1 C10 112.47(14) . . ?
C2 C1 C10 112.21(16) . . ?
O1 C1 H1A 107.1 . . ?
C2 C1 H1A 107.1 . . ?
C10 C1 H1A 107.1 . . ?
C3 C2 C1 112.66(17) . . ?
C3 C2 H2A 109.1 . . ?
C1 C2 H2A 109.1 . . ?
C3 C2 H2B 109.1 . . ?
C1 C2 H2B 109.1 . . ?
H2A C2 H2B 107.8 . . ?
C2 C3 C4 113.69(15) . . ?
C2 C3 H3A 108.8 . . ?
C4 C3 H3A 108.8 . . ?
C2 C3 H3B 108.8 . . ?
C4 C3 H3B 108.8 . . ?
H3A C3 H3B 107.7 . . ?
C19 C4 C18 108.03(18) . . ?
C19 C4 C3 108.15(15) . . ?
C18 C4 C3 110.78(17) . . ?
C19 C4 C5 108.59(16) . . ?
C18 C4 C5 114.38(14) . . ?
C3 C4 C5 106.74(16) . . ?
C6 C5 C10 108.25(13) . . ?
C6 C5 C4 114.66(16) . . ?
C10 C5 C4 118.39(15) . . ?
C6 C5 H5 104.7 . . ?
C10 C5 H5 104.7 . . ?
C4 C5 H5 104.7 . . ?
O4 C6 C7 101.08(13) . . ?
O4 C6 C5 110.56(14) . . ?
C7 C6 C5 110.23(15) . . ?
O4 C6 H6A 111.5 . . ?
C7 C6 H6A 111.5 . . ?
C5 C6 H6A 111.5 . . ?
O3 C7 O2 106.36(13) . . ?
O3 C7 C6 109.83(15) . . ?
O2 C7 C6 112.72(13) . . ?
O3 C7 C8 114.04(14) . . ?
O2 C7 C8 114.75(15) . . ?
C6 C7 C8 99.15(13) . . ?
C16 C8 C14 115.84(14) . . ?
C16 C8 C7 97.63(15) . . ?
C14 C8 C7 114.29(14) . . ?
C16 C8 C9 107.37(13) . . ?
C14 C8 C9 111.89(16) . . ?
C7 C8 C9 108.74(13) . . ?
C11 C9 C10 117.40(15) . . ?
C11 C9 C8 111.48(14) . . ?
C10 C9 C8 108.34(14) . . ?
C11 C9 H9 106.3 . . ?
C10 C9 H9 106.3 . . ?
C8 C9 H9 106.3 . . ?
C20 C10 C1 109.69(14) . . ?
C20 C10 C9 107.12(14) . . ?
C1 C10 C9 112.97(14) . . ?
C20 C10 C5 111.82(15) . . ?
C1 C10 C5 110.45(13) . . ?
C9 C10 C5 104.71(14) . . ?
C12 C11 C9 110.01(18) . . ?
C12 C11 H11A 109.7 . . ?
C9 C11 H11A 109.7 . . ?
C12 C11 H11B 109.7 . . ?
C9 C11 H11B 109.7 . . ?
H11A C11 H11B 108.2 . . ?
C11 C12 C13 113.85(16) . . ?
C11 C12 H12A 108.8 . . ?
C13 C12 H12A 108.8 . . ?
C11 C12 H12B 108.8 . . ?
C13 C12 H12B 108.8 . . ?
H12A C12 H12B 107.7 . . ?
C15 C13 C14 110.88(16) . . ?
C15 C13 C12 111.44(19) . . ?
C14 C13 C12 111.25(15) . . ?
C15 C13 H13 107.7 . . ?
C14 C13 H13 107.7 . . ?
C12 C13 H13 107.7 . . ?
O6 C14 C13 111.90(15) . . ?
O6 C14 C8 112.27(16) . . ?
C13 C14 C8 111.51(15) . . ?
O6 C14 H14 106.9 . . ?
C13 C14 H14 106.9 . . ?
C8 C14 H14 106.9 . . ?
O7 C15 C17 120.6(2) . . ?
O7 C15 C13 119.6(2) . . ?
C17 C15 C13 119.69(19) . . ?
O5 C16 O4 121.78(18) . . ?
O5 C16 C8 129.35(19) . . ?
O4 C16 C8 108.83(14) . . ?
C15 C17 H17A 109.5 . . ?
C15 C17 H17B 109.5 . . ?
H17A C17 H17B 109.5 . . ?
C15 C17 H17C 109.5 . . ?
H17A C17 H17C 109.5 . . ?
H17B C17 H17C 109.5 . . ?
C4 C18 H18A 109.5 . . ?
C4 C18 H18B 109.5 . . ?
H18A C18 H18B 109.5 . . ?
C4 C18 H18C 109.5 . . ?
H18A C18 H18C 109.5 . . ?
H18B C18 H18C 109.5 . . ?
C4 C19 H19A 109.5 . . ?
C4 C19 H19B 109.5 . . ?
H19A C19 H19B 109.5 . . ?
C4 C19 H19C 109.5 . . ?
H19A C19 H19C 109.5 . . ?
H19B C19 H19C 109.5 . . ?
O2 C20 C10 110.64(14) . . ?
O2 C20 H20A 109.5 . . ?
C10 C20 H20A 109.5 . . ?
O2 C20 H20B 109.5 . . ?
C10 C20 H20B 109.5 . . ?
H20A C20 H20B 108.1 . . ?

loop_
_geom_bond_atom_site_label_1
_geom_bond_atom_site_label_2
_geom_bond_distance
_geom_bond_site_symmetry_2
_geom_bond_publ_flag
O1 C1 1.429(2) . ?
O1 H1 0.8200 . ?
O2 C7 1.414(2) . ?
O2 C20 1.444(2) . ?
O3 C7 1.395(2) . ?
O3 H3 0.8200 . ?
O4 C16 1.356(2) . ?
O4 C6 1.474(2) . ?
O5 C16 1.196(2) . ?
O6 C14 1.426(2) . ?
O6 H6 0.8200 . ?
O7 C15 1.202(3) . ?
C1 C2 1.528(3) . ?
C1 C10 1.545(2) . ?
C1 H1A 0.9800 . ?
C2 C3 1.515(3) . ?
C2 H2A 0.9700 . ?
C2 H2B 0.9700 . ?
C3 C4 1.546(3) . ?
C3 H3A 0.9700 . ?
C3 H3B 0.9700 . ?
C4 C19 1.539(3) . ?
C4 C18 1.540(3) . ?
C4 C5 1.560(2) . ?
C5 C6 1.551(2) . ?
C5 C10 1.559(3) . ?
C5 H5 0.9800 . ?
C6 C7 1.531(2) . ?
C6 H6A 0.9800 . ?
C7 C8 1.550(2) . ?
C8 C16 1.528(2) . ?
C8 C14 1.538(2) . ?
C8 C9 1.594(2) . ?
C9 C11 1.541(3) . ?
C9 C10 1.557(2) . ?
C9 H9 0.9800 . ?
C10 C20 1.536(2) . ?
C11 C12 1.529(3) . ?
C11 H11A 0.9700 . ?
C11 H11B 0.9700 . ?
C12 C13 1.555(3) . ?
C12 H12A 0.9700 . ?
C12 H12B 0.9700 . ?
C13 C15 1.513(3) . ?
C13 C14 1.534(3) . ?
C13 H13 0.9800 . ?
C14 H14 0.9800 . ?
C15 C17 1.492(4) . ?
C17 H17A 0.9600 . ?
C17 H17B 0.9600 . ?
C17 H17C 0.9600 . ?
C18 H18A 0.9600 . ?
C18 H18B 0.9600 . ?
C18 H18C 0.9600 . ?
C19 H19A 0.9600 . ?
C19 H19B 0.9600 . ?
C19 H19C 0.9600 . ?
C20 H20A 0.9700 . ?
C20 H20B 0.9700 . ?

loop_
_geom_hbond_atom_site_label_D
_geom_hbond_atom_site_label_H
_geom_hbond_atom_site_label_A
_geom_hbond_distance_DH
_geom_hbond_distance_HA
_geom_hbond_distance_DA
_geom_hbond_angle_DHA
_geom_hbond_site_symmetry_A
O1 H1 O2 0.82 2.10 2.8582(17) 154.7 2
O3 H3 O6 0.82 1.94 2.676(2) 149.4 .
O6 H6 O7 0.82 1.98 2.733(3) 151.5 2_646

loop_
_geom_torsion_atom_site_label_1
_geom_torsion_atom_site_label_2
_geom_torsion_atom_site_label_3
_geom_torsion_atom_site_label_4
_geom_torsion
_geom_torsion_site_symmetry_1
_geom_torsion_site_symmetry_2
_geom_torsion_site_symmetry_3
_geom_torsion_site_symmetry_4
_geom_torsion_publ_flag
O1 C1 C2 C3 -178.76(15) . . . . ?
C10 C1 C2 C3 54.9(2) . . . . ?
C1 C2 C3 C4 -59.2(2) . . . . ?
C2 C3 C4 C19 169.86(17) . . . . ?
C2 C3 C4 C18 -71.9(2) . . . . ?
C2 C3 C4 C5 53.2(2) . . . . ?
C19 C4 C5 C6 64.6(2) . . . . ?
C18 C4 C5 C6 -56.1(2) . . . . ?
C3 C4 C5 C6 -178.97(15) . . . . ?
C19 C4 C5 C10 -165.57(16) . . . . ?
C18 C4 C5 C10 73.7(2) . . . . ?
C3 C4 C5 C10 -49.2(2) . . . . ?
C16 O4 C6 C7 25.80(18) . . . . ?
C16 O4 C6 C5 -90.92(17) . . . . ?
C10 C5 C6 O4 100.71(16) . . . . ?
C4 C5 C6 O4 -124.68(16) . . . . ?
C10 C5 C6 C7 -10.20(19) . . . . ?
C4 C5 C6 C7 124.41(16) . . . . ?
C20 O2 C7 O3 -175.61(14) . . . . ?
C20 O2 C7 C6 63.97(19) . . . . ?
C20 O2 C7 C8 -48.54(19) . . . . ?
O4 C6 C7 O3 75.47(16) . . . . ?
C5 C6 C7 O3 -167.56(14) . . . . ?
O4 C6 C7 O2 -166.13(15) . . . . ?
C5 C6 C7 O2 -49.2(2) . . . . ?
O4 C6 C7 C8 -44.31(16) . . . . ?
C5 C6 C7 C8 72.66(16) . . . . ?
O3 C7 C8 C16 -71.27(17) . . . . ?
O2 C7 C8 C16 165.69(14) . . . . ?
C6 C7 C8 C16 45.35(15) . . . . ?
O3 C7 C8 C14 51.6(2) . . . . ?
O2 C7 C8 C14 -71.43(19) . . . . ?
C6 C7 C8 C14 168.23(15) . . . . ?
O3 C7 C8 C9 177.42(14) . . . . ?
O2 C7 C8 C9 54.37(18) . . . . ?
C6 C7 C8 C9 -65.96(16) . . . . ?
C16 C8 C9 C11 125.32(16) . . . . ?
C14 C8 C9 C11 -2.83(19) . . . . ?
C7 C8 C9 C11 -130.02(16) . . . . ?
C16 C8 C9 C10 -104.03(16) . . . . ?
C14 C8 C9 C10 127.82(15) . . . . ?
C7 C8 C9 C10 0.63(18) . . . . ?
O1 C1 C10 C20 -49.1(2) . . . . ?
C2 C1 C10 C20 76.20(19) . . . . ?
O1 C1 C10 C9 70.36(18) . . . . ?
C2 C1 C10 C9 -164.39(15) . . . . ?
O1 C1 C10 C5 -172.74(14) . . . . ?
C2 C1 C10 C5 -47.49(19) . . . . ?
C11 C9 C10 C20 71.02(19) . . . . ?
C8 C9 C10 C20 -56.30(17) . . . . ?
C11 C9 C10 C1 -49.9(2) . . . . ?
C8 C9 C10 C1 -177.18(13) . . . . ?
C11 C9 C10 C5 -170.11(14) . . . . ?
C8 C9 C10 C5 62.57(16) . . . . ?
C6 C5 C10 C20 57.95(18) . . . . ?
C4 C5 C10 C20 -74.71(19) . . . . ?
C6 C5 C10 C1 -179.60(13) . . . . ?
C4 C5 C10 C1 47.7(2) . . . . ?
C6 C5 C10 C9 -57.70(17) . . . . ?
C4 C5 C10 C9 169.64(14) . . . . ?
C10 C9 C11 C12 -177.53(15) . . . . ?
C8 C9 C11 C12 -51.74(19) . . . . ?
C9 C11 C12 C13 57.0(2) . . . . ?
C11 C12 C13 C15 119.5(2) . . . . ?
C11 C12 C13 C14 -4.8(3) . . . . ?
C15 C13 C14 O6 57.4(2) . . . . ?
C12 C13 C14 O6 -177.96(16) . . . . ?
C15 C13 C14 C8 -175.90(18) . . . . ?
C12 C13 C14 C8 -51.3(2) . . . . ?
C16 C8 C14 O6 58.4(2) . . . . ?
C7 C8 C14 O6 -53.98(19) . . . . ?
C9 C8 C14 O6 -178.12(14) . . . . ?
C16 C8 C14 C13 -68.1(2) . . . . ?
C7 C8 C14 C13 179.54(16) . . . . ?
C9 C8 C14 C13 55.40(19) . . . . ?
C14 C13 C15 O7 -116.2(3) . . . . ?
C12 C13 C15 O7 119.3(3) . . . . ?
C14 C13 C15 C17 65.9(3) . . . . ?
C12 C13 C15 C17 -58.6(3) . . . . ?
C6 O4 C16 O5 -177.57(18) . . . . ?
C6 O4 C16 C8 4.43(19) . . . . ?
C14 C8 C16 O5 28.4(3) . . . . ?
C7 C8 C16 O5 150.1(2) . . . . ?
C9 C8 C16 O5 -97.4(2) . . . . ?
C14 C8 C16 O4 -153.80(16) . . . . ?
C7 C8 C16 O4 -32.06(17) . . . . ?
C9 C8 C16 O4 80.37(17) . . . . ?
C7 O2 C20 C10 -12.9(2) . . . . ?
C1 C10 C20 O2 -170.36(14) . . . . ?
C9 C10 C20 O2 66.69(18) . . . . ?
C5 C10 C20 O2 -47.48(19) . . . . ?

loop_
_cod_related_entry_id
_cod_related_entry_database
_cod_related_entry_code
1 ChemSpider 30653505
